data_4513612
loop_
_publ_author_name
'Wang, Hui-Hui'
'Yang, Jin'
'Liu, Ying-Ying'
'Song, Shuyan'
'Ma, Jian-Fang'

_publ_section_title
;
 Heterotrimetallic Organic Framework Assembled with FeIII/BaII/NaIand
 Schiff Base: Structure and Visible Photocatalytic Degradation of
 Chlorophenols
;
_journal_issue 10
_journal_name_full 'Crystal Growth &amp; Design'
_journal_page_first 4986
_journal_paper_doi 10.1021/acs.cgd.5b00925
_journal_volume 15
_journal_year 2015
_chemical_formula_moiety 'C51 H51 Ba Fe2 N5 Na O17'
_chemical_formula_sum 'C51 H51 Ba Fe2 N5 Na O17'
_chemical_formula_weight 1278.00
_chemical_name_systematic
;
 ?
;
_space_group_IT_number 22
_symmetry_cell_setting orthorhombic
_symmetry_space_group_name_Hall 'F 2 2'
_symmetry_space_group_name_H-M 'F 2 2 2'
_atom_sites_solution_hydrogens geom
_atom_sites_solution_primary direct
_atom_sites_solution_secondary difmap
_audit_creation_method SHELXL-97
_cell_angle_alpha 90.00
_cell_angle_beta 90.00
_cell_angle_gamma 90.00
_cell_formula_units_Z 16
_cell_length_a 31.955(3)
_cell_length_b 65.386(2)
_cell_length_c 12.9570(16)
_cell_measurement_reflns_used 7970
_cell_measurement_temperature 293(2)
_cell_measurement_theta_max 29.2526
_cell_measurement_theta_min 3.1381
_cell_volume 27072(4)
_computing_cell_refinement CrysAlis
_computing_data_collection 'CrysAlis (Oxford Diffraction, 2006)'
_computing_data_reduction CrysAlis
_computing_structure_refinement 'SHELXL-97 (Sheldrick, 2008)'
_computing_structure_solution 'SHELXL-97 (Sheldrick, 1997)'
_diffrn_ambient_temperature 293(2)
_diffrn_detector_area_resol_mean 10.0
_diffrn_measured_fraction_theta_full 0.980
_diffrn_measured_fraction_theta_max 0.890
_diffrn_measurement_device_type 'Oxford Diffraction Gemini R Ultra'
_diffrn_measurement_method '\w scan'
_diffrn_radiation_monochromator graphite
_diffrn_radiation_source 'fine-focus sealed tube'
_diffrn_radiation_type MoK\a
_diffrn_radiation_wavelength 0.71069
_diffrn_reflns_av_R_equivalents 0.0437
_diffrn_reflns_av_sigmaI/netI 0.0526
_diffrn_reflns_limit_h_max 41
_diffrn_reflns_limit_h_min -40
_diffrn_reflns_limit_k_max 80
_diffrn_reflns_limit_k_min -89
_diffrn_reflns_limit_l_max 14
_diffrn_reflns_limit_l_min -16
_diffrn_reflns_number 49544
_diffrn_reflns_theta_full 25.00
_diffrn_reflns_theta_max 29.32
_diffrn_reflns_theta_min 3.14
_exptl_absorpt_coefficient_mu 1.065
_exptl_absorpt_correction_T_max 0.9010
_exptl_absorpt_correction_T_min 0.7070
_exptl_absorpt_correction_type multi-scan
_exptl_crystal_colour brown
_exptl_crystal_density_diffrn 1.254
_exptl_crystal_density_method 'not measured'
_exptl_crystal_description block
_exptl_crystal_F_000 10352
_exptl_crystal_size_max 0.35
_exptl_crystal_size_mid 0.20
_exptl_crystal_size_min 0.10
_refine_diff_density_max 2.687
_refine_diff_density_min -1.299
_refine_diff_density_rms 0.124
_refine_ls_abs_structure_details 'Flack H D (1983), Acta Cryst. A39, 876-881'
_refine_ls_abs_structure_Flack 0.21(3)
_refine_ls_extinction_method none
_refine_ls_goodness_of_fit_ref 1.026
_refine_ls_hydrogen_treatment mixed
_refine_ls_matrix_type full
_refine_ls_number_parameters 645
_refine_ls_number_reflns 15920
_refine_ls_number_restraints 72
_refine_ls_restrained_S_all 1.025
_refine_ls_R_factor_all 0.1077
_refine_ls_R_factor_gt 0.0818
_refine_ls_shift/su_max 0.000
_refine_ls_shift/su_mean 0.000
_refine_ls_structure_factor_coef Fsqd
_refine_ls_weighting_details 'calc w=1/[\s^2^(Fo^2^)+(0.1689P)^2^+0.0000P] where P=(Fo^2^+2Fc^2^)/3'
_refine_ls_weighting_scheme calc
_refine_ls_wR_factor_gt 0.2332
_refine_ls_wR_factor_ref 0.2554
_reflns_number_gt 10735
_reflns_number_total 15920
_reflns_threshold_expression >2\s(I)
_cod_data_source_file cg5b00925_si_002.cif
_cod_data_source_block compound
_cod_depositor_comments 'Adding full bibliography for 4513612.cif.'
_cod_database_code 4513612

loop_
_symmetry_equiv_pos_as_xyz
'x, y, z'
'-x, -y, z'
'x, -y, -z'
'-x, y, -z'
'x, y+1/2, z+1/2'
'-x, -y+1/2, z+1/2'
'x, -y+1/2, -z+1/2'
'-x, y+1/2, -z+1/2'
'x+1/2, y, z+1/2'
'-x+1/2, -y, z+1/2'
'x+1/2, -y, -z+1/2'
'-x+1/2, y, -z+1/2'
'x+1/2, y+1/2, z'
'-x+1/2, -y+1/2, z'
'x+1/2, -y+1/2, -z'
'-x+1/2, y+1/2, -z'

loop_
_atom_site_label
_atom_site_type_symbol
_atom_site_fract_x
_atom_site_fract_y
_atom_site_fract_z
_atom_site_U_iso_or_equiv
_atom_site_adp_type
_atom_site_occupancy
_atom_site_symmetry_multiplicity
_atom_site_calc_flag
_atom_site_refinement_flags
Fe1 Fe -0.19632(2) -0.113947(15) 0.25108(8) 0.0472(2) Uani 1 1 d .
Fe2 Fe -0.44539(3) -0.138126(14) -0.00397(8) 0.0468(2) Uani 1 1 d .
Ba1 Ba -0.2500 -0.2500 0.2500 0.0595(3) Uani 1 4 d S
Ba2 Ba 0.0000 0.0000 0.5000 0.0555(2) Uani 1 4 d S
Ba3 Ba -0.4948(2) 0.00037(9) -0.33103(9) 0.1225(13) Uani 0.50 1 d P
Na1 Na -0.2500 -0.2500 -0.1351(3) 0.0437(7) Uani 1 2 d S
Na2 Na -0.38736(14) -0.02124(5) -0.1410(3) 0.0366(10) Uani 0.50 1 d P
C1 C -0.1048(3) -0.04102(14) 0.3061(9) 0.080(3) Uani 1 1 d .
C2 C -0.1084(4) -0.04523(15) 0.1992(11) 0.094(4) Uani 1 1 d .
H2 H -0.0948 -0.0368 0.1521 0.113 Uiso 1 1 calc R
C3 C -0.1310(3) -0.06112(15) 0.1641(8) 0.079(2) Uani 1 1 d .
C4 C -0.1473(2) -0.07609(12) 0.2286(7) 0.067(2) Uani 1 1 d .
C5 C -0.1430(2) -0.07273(12) 0.3388(7) 0.0565(16) Uani 1 1 d .
C6 C -0.1192(3) -0.05690(13) 0.3714(7) 0.070(2) Uani 1 1 d .
H6 H -0.1119 -0.0564 0.4408 0.084 Uiso 1 1 calc R
C7 C -0.0795(5) -0.0229(3) 0.3382(15) 0.125(4) Uani 1 1 d U
C8 C -0.1339(4) -0.0650(2) 0.0399(8) 0.104(4) Uani 1 1 d .
H8A H -0.1206 -0.0539 0.0042 0.157 Uiso 1 1 calc R
H8B H -0.1628 -0.0658 0.0197 0.157 Uiso 1 1 calc R
H8C H -0.1201 -0.0776 0.0229 0.157 Uiso 1 1 calc R
C9 C -0.1534(2) -0.08864(14) 0.4091(5) 0.0565(18) Uani 1 1 d .
H9 H -0.1456 -0.0864 0.4773 0.068 Uiso 1 1 calc R
C10 C -0.1738(2) -0.12096(16) 0.4757(5) 0.068(2) Uani 1 1 d .
C11 C -0.1806(3) -0.11269(17) 0.5826(5) 0.072(2) Uani 1 1 d .
H11A H -0.2059 -0.1045 0.5846 0.087 Uiso 1 1 calc R
H11B H -0.1572 -0.1041 0.6026 0.087 Uiso 1 1 calc R
C12 C -0.1845(5) -0.1316(2) 0.6596(7) 0.105(4) Uani 1 1 d .
H12A H -0.1583 -0.1391 0.6602 0.126 Uiso 1 1 calc R
H12B H -0.1896 -0.1266 0.7289 0.126 Uiso 1 1 calc R
C13 C -0.2180(3) -0.1451(3) 0.6293(8) 0.117(6) Uani 1 1 d .
H13A H -0.2443 -0.1377 0.6301 0.141 Uiso 1 1 calc R
H13B H -0.2201 -0.1563 0.6783 0.141 Uiso 1 1 calc R
C14 C -0.2101(2) -0.15394(16) 0.5185(6) 0.072(2) Uani 1 1 d .
H14A H -0.1837 -0.1613 0.5166 0.087 Uiso 1 1 calc R
H14B H -0.2323 -0.1633 0.4996 0.087 Uiso 1 1 calc R
C15 C -0.2090(2) -0.13618(15) 0.4449(6) 0.064(2) Uani 1 1 d .
C16 C -0.1966(2) -0.16456(13) 0.1992(6) 0.0550(19) Uani 1 1 d .
C17 C -0.2022(2) -0.18526(12) 0.1710(7) 0.0623(19) Uani 1 1 d .
H17 H -0.2092 -0.1946 0.2223 0.075 Uiso 1 1 calc R
C18 C -0.1980(3) -0.19216(12) 0.0729(7) 0.069(2) Uani 1 1 d .
C19 C -0.1827(2) -0.17736(12) 0.0020(8) 0.070(2) Uani 1 1 d .
H19 H -0.1776 -0.1818 -0.0650 0.084 Uiso 1 1 calc R
C20 C -0.1746(2) -0.15682(13) 0.0228(6) 0.062(2) Uani 1 1 d .
C21 C -0.18248(19) -0.15038(10) 0.1206(5) 0.0434(14) Uani 1 1 d .
C22 C -0.2018(2) -0.15923(13) 0.3031(5) 0.0522(18) Uani 1 1 d .
H22 H -0.2067 -0.1698 0.3498 0.063 Uiso 1 1 calc R
C23 C -0.2039(3) -0.21281(18) 0.0398(9) 0.089(3) Uani 1 1 d U
C24 C -0.1587(3) -0.14229(12) -0.0562(7) 0.070(2) Uani 1 1 d .
H24A H -0.1563 -0.1289 -0.0265 0.105 Uiso 1 1 calc R
H24B H -0.1777 -0.1419 -0.1135 0.105 Uiso 1 1 calc R
H24C H -0.1317 -0.1467 -0.0798 0.105 Uiso 1 1 calc R
C25 C -0.3470(2) -0.20898(13) 0.0398(7) 0.066(2) Uani 1 1 d .
C26 C -0.3662(2) -0.19696(13) 0.1114(7) 0.0576(18) Uani 1 1 d .
H26 H -0.3644 -0.2002 0.1812 0.069 Uiso 1 1 calc R
C27 C -0.3895(2) -0.17905(12) 0.0786(5) 0.0509(16) Uani 1 1 d .
C28 C -0.3940(2) -0.17636(11) -0.0272(5) 0.0537(17) Uani 1 1 d .
C29 C -0.3741(3) -0.18918(13) -0.1028(6) 0.0613(19) Uani 1 1 d .
C30 C -0.3536(4) -0.20570(15) -0.0632(7) 0.077(2) Uani 1 1 d .
H30 H -0.3434 -0.2154 -0.1093 0.092 Uiso 1 1 calc R
C31 C -0.3240(4) -0.22622(17) 0.0812(8) 0.089(3) Uani 1 1 d .
C32 C -0.4070(2) -0.16664(12) 0.1559(7) 0.0601(19) Uani 1 1 d .
H32 H -0.4036 -0.1708 0.2240 0.072 Uiso 1 1 calc R
C33 C -0.3833(4) -0.18668(15) -0.2096(8) 0.095(3) Uani 1 1 d .
H33A H -0.3995 -0.1745 -0.2193 0.142 Uiso 1 1 calc R
H33B H -0.3989 -0.1983 -0.2338 0.142 Uiso 1 1 calc R
H33C H -0.3576 -0.1856 -0.2478 0.142 Uiso 1 1 calc R
C34 C -0.4467(2) -0.13723(16) 0.2220(6) 0.067(2) Uani 1 1 d .
C35 C -0.4360(2) -0.14332(17) 0.3294(6) 0.074(3) Uani 1 1 d .
H35A H -0.4061 -0.1422 0.3400 0.089 Uiso 1 1 calc R
H35B H -0.4442 -0.1574 0.3410 0.089 Uiso 1 1 calc R
C36 C -0.4589(3) -0.12941(19) 0.4054(7) 0.085(3) Uani 1 1 d .
H36A H -0.4519 -0.1331 0.4758 0.102 Uiso 1 1 calc R
H36B H -0.4889 -0.1307 0.3966 0.102 Uiso 1 1 calc R
C37 C -0.4439(4) -0.1060(2) 0.3816(8) 0.094(3) Uani 1 1 d .
H37A H -0.4578 -0.0967 0.4289 0.113 Uiso 1 1 calc R
H37B H -0.4140 -0.1048 0.3926 0.113 Uiso 1 1 calc R
C38 C -0.4541(3) -0.10002(17) 0.2729(6) 0.076(2) Uani 1 1 d .
H38A H -0.4440 -0.0863 0.2597 0.091 Uiso 1 1 calc R
H38B H -0.4842 -0.1001 0.2633 0.091 Uiso 1 1 calc R
C39 C -0.4339(2) -0.11481(14) 0.1970(5) 0.0584(19) Uani 1 1 d .
C40 C -0.4471(2) -0.08752(11) -0.0554(6) 0.0493(15) Uani 1 1 d .
C41 C -0.43632(19) -0.10210(11) -0.1350(5) 0.0493(15) Uani 1 1 d .
C42 C -0.43210(19) -0.09479(10) -0.2345(5) 0.0491(15) Uani 1 1 d .
C43 C -0.4422(3) -0.07501(11) -0.2576(6) 0.0668(19) Uani 1 1 d .
H43 H -0.4401 -0.0706 -0.3257 0.080 Uiso 1 1 calc R
C44 C -0.4554(4) -0.06107(12) -0.1822(7) 0.078(3) Uani 1 1 d .
C45 C -0.4568(2) -0.06790(12) -0.0813(6) 0.0567(18) Uani 1 1 d .
H45 H -0.4647 -0.0588 -0.0295 0.068 Uiso 1 1 calc R
C46 C -0.4460(2) -0.09355(12) 0.0530(7) 0.0545(17) Uani 1 1 d .
H46 H -0.4499 -0.0833 0.1017 0.065 Uiso 1 1 calc R
C47 C -0.4168(3) -0.10960(14) -0.3177(8) 0.072(2) Uani 1 1 d U
H47A H -0.4111 -0.1227 -0.2871 0.109 Uiso 1 1 calc R
H47B H -0.3916 -0.1043 -0.3484 0.109 Uiso 1 1 calc R
H47C H -0.4379 -0.1111 -0.3698 0.109 Uiso 1 1 calc R
C48 C -0.4727(3) -0.03998(17) -0.2140(9) 0.089(3) Uani 1 1 d U
N1 N -0.42731(18) -0.14990(10) 0.1403(4) 0.0525(14) Uani 1 1 d .
N2 N -0.44014(18) -0.11181(11) 0.0873(4) 0.0541(15) Uani 1 1 d .
N3 N -0.20058(15) -0.14160(9) 0.3377(4) 0.0462(12) Uani 1 1 d .
N4 N -0.17184(19) -0.10535(12) 0.3923(5) 0.0600(16) Uani 1 1 d .
O1 O -0.5000 -0.14225(11) 0.0000 0.0622(17) Uani 1 2 d S
O2 O -0.2500 -0.10716(10) 0.2500 0.0589(16) Uani 1 2 d S
O3 O -0.4618(4) -0.0329(2) -0.3030(12) 0.168(4) Uani 1 1 d U
O4 O -0.4784(3) -0.02700(16) -0.1505(8) 0.123(3) Uani 1 1 d U
O5 O -0.41623(19) -0.16022(9) -0.0661(5) 0.0726(16) Uani 1 1 d .
O6 O -0.42823(17) -0.12107(8) -0.1147(4) 0.0570(12) Uani 1 1 d .
O7 O -0.16645(18) -0.09104(9) 0.1920(4) 0.0672(14) Uani 1 1 d .
O8 O -0.17692(15) -0.13099(8) 0.1421(4) 0.0561(13) Uani 1 1 d .
O9 O -0.0674(3) -0.01073(14) 0.2787(8) 0.120(3) Uani 1 1 d U
O10 O -0.0731(3) -0.02138(18) 0.4323(10) 0.136(3) Uani 1 1 d U
O11 O -0.3174(2) -0.22895(12) 0.1710(7) 0.106(2) Uani 1 1 d .
O12 O -0.3104(3) -0.23988(14) -0.0007(9) 0.121(2) Uani 1 1 d U
O13 O -0.2172(3) -0.22633(18) 0.0999(9) 0.133(3) Uani 1 1 d U
O14 O -0.2102(5) -0.2170(2) -0.0619(12) 0.173(5) Uani 1 1 d U
O1W O -0.3582(14) 0.0000 0.0000 0.363(18) Uani 1 2 d SU
O2W O -0.5524(7) 0.0000 -0.5000 0.35(3) Uani 1 2 d S

loop_
_atom_site_aniso_label
_atom_site_aniso_U_11
_atom_site_aniso_U_22
_atom_site_aniso_U_33
_atom_site_aniso_U_23
_atom_site_aniso_U_13
_atom_site_aniso_U_12
Fe1 0.0462(4) 0.0631(5) 0.0322(5) 0.0029(5) -0.0096(4) -0.0100(4)
Fe2 0.0499(4) 0.0600(5) 0.0305(5) -0.0014(4) -0.0099(4) 0.0069(4)
Ba1 0.0589(4) 0.0318(3) 0.0876(7) 0.000 0.000 0.000
Ba2 0.0948(6) 0.0270(3) 0.0447(4) 0.000 0.000 0.000
Ba3 0.255(4) 0.0348(4) 0.0782(7) 0.0025(15) -0.059(2) 0.0019(14)
Na1 0.0677(17) 0.0129(9) 0.051(2) 0.000 0.000 0.0096(15)
Na2 0.062(2) 0.0161(15) 0.032(2) 0.0113(14) 0.0280(18) 0.0173(16)
C1 0.091(6) 0.056(5) 0.094(8) -0.023(5) -0.013(5) -0.015(4)
C2 0.101(7) 0.051(4) 0.129(10) 0.003(5) -0.037(7) -0.021(5)
C3 0.105(7) 0.071(5) 0.060(5) -0.012(4) 0.006(5) -0.020(5)
C4 0.060(4) 0.065(4) 0.075(6) -0.005(4) -0.002(4) -0.021(4)
C5 0.050(3) 0.063(4) 0.057(4) -0.001(4) -0.008(3) -0.003(3)
C6 0.095(6) 0.056(4) 0.060(5) -0.013(4) -0.030(4) 0.001(4)
C7 0.125(4) 0.124(4) 0.125(4) -0.0002(10) 0.0000(10) -0.0001(10)
C8 0.155(11) 0.108(8) 0.050(6) 0.003(5) -0.009(6) -0.035(8)
C9 0.058(4) 0.088(6) 0.024(3) -0.008(3) -0.003(3) -0.001(4)
C10 0.042(3) 0.130(7) 0.030(4) 0.012(4) -0.012(3) -0.010(4)
C11 0.094(5) 0.110(7) 0.013(3) -0.013(3) -0.008(3) -0.001(5)
C12 0.166(11) 0.126(9) 0.023(4) 0.026(5) 0.000(5) -0.003(8)
C13 0.055(4) 0.246(17) 0.051(6) 0.054(8) 0.003(4) -0.017(7)
C14 0.059(4) 0.116(7) 0.043(5) 0.040(4) 0.004(3) -0.002(4)
C15 0.051(4) 0.105(6) 0.036(4) 0.019(4) -0.006(3) -0.015(4)
C16 0.044(3) 0.077(5) 0.044(4) 0.030(3) -0.004(3) 0.005(3)
C17 0.065(4) 0.054(4) 0.067(5) 0.024(4) 0.005(4) 0.001(3)
C18 0.081(5) 0.053(4) 0.072(6) 0.017(4) 0.018(4) 0.019(4)
C19 0.082(5) 0.066(4) 0.063(5) 0.014(4) 0.034(4) 0.015(4)
C20 0.057(4) 0.078(5) 0.052(5) 0.020(4) 0.017(3) 0.012(3)
C21 0.047(3) 0.040(3) 0.043(4) 0.009(3) -0.002(3) 0.004(3)
C22 0.059(4) 0.072(5) 0.026(3) 0.009(3) -0.011(3) -0.021(3)
C23 0.089(3) 0.088(3) 0.089(3) 0.0007(10) 0.0005(10) -0.0012(10)
C24 0.102(6) 0.060(4) 0.049(5) 0.010(4) 0.027(4) 0.003(4)
C25 0.058(4) 0.069(5) 0.071(6) 0.023(4) 0.004(4) 0.004(4)
C26 0.050(4) 0.065(4) 0.057(5) 0.016(4) -0.011(3) 0.007(3)
C27 0.056(3) 0.058(4) 0.039(4) 0.013(3) 0.000(3) 0.010(3)
C28 0.074(4) 0.053(3) 0.034(4) 0.002(3) -0.020(3) 0.009(3)
C29 0.082(5) 0.058(4) 0.044(4) 0.005(3) -0.003(3) 0.011(4)
C30 0.114(7) 0.067(5) 0.049(5) 0.002(4) 0.013(5) 0.027(5)
C31 0.110(7) 0.093(7) 0.064(6) 0.026(5) 0.002(5) 0.053(6)
C32 0.046(3) 0.077(5) 0.057(5) 0.022(4) -0.006(3) -0.013(3)
C33 0.150(10) 0.068(5) 0.065(6) -0.003(4) 0.006(6) 0.046(6)
C34 0.043(3) 0.115(6) 0.043(4) -0.011(4) 0.001(3) -0.007(4)
C35 0.045(4) 0.139(8) 0.039(4) -0.016(5) 0.018(3) -0.016(4)
C36 0.071(5) 0.126(9) 0.058(6) 0.014(5) 0.009(4) 0.006(5)
C37 0.115(7) 0.124(9) 0.042(5) -0.029(5) 0.011(5) -0.001(7)
C38 0.077(5) 0.109(7) 0.041(5) -0.016(4) 0.002(4) 0.014(5)
C39 0.048(3) 0.104(6) 0.023(3) 0.004(3) -0.011(2) -0.003(4)
C40 0.053(3) 0.057(4) 0.038(4) -0.010(3) 0.002(3) 0.003(3)
C41 0.040(3) 0.062(4) 0.046(4) -0.007(3) 0.013(3) -0.006(3)
C42 0.052(3) 0.064(4) 0.032(3) -0.008(3) 0.001(3) 0.013(3)
C43 0.110(5) 0.061(4) 0.029(3) -0.011(3) -0.005(4) 0.011(4)
C44 0.134(8) 0.049(4) 0.052(5) -0.012(3) 0.009(5) 0.026(4)
C45 0.061(4) 0.058(4) 0.051(5) -0.020(3) 0.011(3) -0.002(3)
C46 0.048(3) 0.056(4) 0.059(5) -0.016(4) 0.006(3) -0.005(3)
C47 0.073(2) 0.073(2) 0.071(2) -0.0007(10) 0.0004(10) 0.0012(10)
C48 0.090(3) 0.088(3) 0.089(3) -0.0005(10) 0.0005(10) 0.0012(10)
N1 0.055(3) 0.077(4) 0.026(3) 0.009(2) -0.003(2) 0.020(3)
N2 0.050(3) 0.084(5) 0.028(3) -0.013(3) -0.007(2) 0.007(3)
N3 0.041(2) 0.072(4) 0.026(2) 0.009(3) 0.010(2) -0.004(2)
N4 0.058(3) 0.093(5) 0.029(3) 0.006(3) -0.003(2) -0.009(3)
O1 0.052(3) 0.077(4) 0.058(4) 0.000 -0.022(4) 0.000
O2 0.052(3) 0.068(4) 0.057(4) 0.000 -0.017(4) 0.000
O3 0.169(5) 0.168(5) 0.168(5) -0.0001(10) 0.0003(10) 0.0002(10)
O4 0.125(3) 0.123(3) 0.123(3) -0.0004(10) -0.0002(10) 0.0014(10)
O5 0.098(4) 0.072(3) 0.048(3) -0.004(3) -0.012(3) 0.046(3)
O6 0.082(3) 0.055(3) 0.034(2) -0.007(2) 0.004(2) 0.004(2)
O7 0.079(3) 0.081(4) 0.042(3) 0.003(2) -0.010(2) -0.027(3)
O8 0.058(3) 0.068(3) 0.042(3) 0.012(2) 0.012(2) -0.021(2)
O9 0.121(3) 0.119(3) 0.120(3) -0.0003(10) 0.0006(10) -0.0005(10)
O10 0.137(3) 0.136(3) 0.136(3) -0.0005(10) -0.0008(10) -0.0002(10)
O11 0.106(5) 0.106(5) 0.105(6) 0.035(5) -0.003(4) 0.056(4)
O12 0.122(3) 0.120(3) 0.121(3) 0.0015(10) 0.0000(10) 0.0020(10)
O13 0.134(3) 0.133(3) 0.133(3) 0.0008(10) 0.0000(10) -0.0008(10)
O14 0.174(5) 0.173(5) 0.172(5) -0.0001(10) 0.0007(10) -0.0003(10)
O1W 0.363(18) 0.363(18) 0.363(18) 0.0001(10) 0.000 0.000
O2W 0.167(16) 0.77(8) 0.119(16) -0.08(3) 0.000 0.000

loop_
_atom_type_symbol
_atom_type_description
_atom_type_scat_dispersion_real
_atom_type_scat_dispersion_imag
_atom_type_scat_source
C C 0.0033 0.0016 'International Tables Vol C Tables 4.2.6.8 and 6.1.1.4'
H H 0.0000 0.0000 'International Tables Vol C Tables 4.2.6.8 and 6.1.1.4'
N N 0.0061 0.0033 'International Tables Vol C Tables 4.2.6.8 and 6.1.1.4'
O O 0.0106 0.0060 'International Tables Vol C Tables 4.2.6.8 and 6.1.1.4'
Fe Fe 0.3463 0.8444 'International Tables Vol C Tables 4.2.6.8 and 6.1.1.4'
Ba Ba -0.3244 2.2819 'International Tables Vol C Tables 4.2.6.8 and 6.1.1.4'
Na Na 0.0362 0.0249 'International Tables Vol C Tables 4.2.6.8 and 6.1.1.4'

loop_
_geom_angle_atom_site_label_1
_geom_angle_atom_site_label_2
_geom_angle_atom_site_label_3
_geom_angle
_geom_angle_site_symmetry_1
_geom_angle_site_symmetry_3
O2 Fe1 O8 117.15(19) . .
O2 Fe1 O7 106.3(3) . .
O8 Fe1 O7 89.9(2) . .
O2 Fe1 N4 107.8(2) . .
O8 Fe1 N4 133.8(2) . .
O7 Fe1 N4 87.3(2) . .
O2 Fe1 N3 98.9(2) . .
O8 Fe1 N3 85.1(2) . .
O7 Fe1 N3 153.7(2) . .
N4 Fe1 N3 77.8(3) . .
O1 Fe2 O6 113.4(2) . .
O1 Fe2 O5 112.4(3) . .
O6 Fe2 O5 89.1(2) . .
O1 Fe2 N2 100.8(2) . .
O6 Fe2 N2 85.5(2) . .
O5 Fe2 N2 145.6(3) . .
O1 Fe2 N1 100.9(2) . .
O6 Fe2 N1 143.9(2) . .
O5 Fe2 N1 87.9(2) . .
N2 Fe2 N1 77.1(3) . .
O13 Ba1 O13 87.7(5) 14_445 .
O13 Ba1 O13 134.3(5) 14_445 12_455
O13 Ba1 O13 110.0(5) . 12_455
O13 Ba1 O13 110.0(5) 14_445 7_545
O13 Ba1 O13 134.3(5) . 7_545
O13 Ba1 O13 87.7(5) 12_455 7_545
O13 Ba1 O11 149.2(3) 14_445 12_455
O13 Ba1 O11 71.2(3) . 12_455
O13 Ba1 O11 75.4(3) 12_455 12_455
O13 Ba1 O11 73.5(3) 7_545 12_455
O13 Ba1 O11 71.2(3) 14_445 7_545
O13 Ba1 O11 149.2(3) . 7_545
O13 Ba1 O11 73.5(3) 12_455 7_545
O13 Ba1 O11 75.4(3) 7_545 7_545
O11 Ba1 O11 136.3(4) 12_455 7_545
O13 Ba1 O11 75.4(3) 14_445 14_445
O13 Ba1 O11 73.5(3) . 14_445
O13 Ba1 O11 149.2(3) 12_455 14_445
O13 Ba1 O11 71.2(3) 7_545 14_445
O11 Ba1 O11 77.1(4) 12_455 14_445
O11 Ba1 O11 120.0(4) 7_545 14_445
O13 Ba1 O11 73.5(3) 14_445 .
O13 Ba1 O11 75.4(3) . .
O13 Ba1 O11 71.2(3) 12_455 .
O13 Ba1 O11 149.2(3) 7_545 .
O11 Ba1 O11 120.0(4) 12_455 .
O11 Ba1 O11 77.1(4) 7_545 .
O11 Ba1 O11 136.3(4) 14_445 .
O4 Ba2 O4 99.0(4) 11 10_455
O4 Ba2 O4 150.6(4) 11 9
O4 Ba2 O4 88.4(4) 10_455 9
O4 Ba2 O4 88.4(4) 11 12_455
O4 Ba2 O4 150.6(4) 10_455 12_455
O4 Ba2 O4 99.0(4) 9 12_455
O4 Ba2 O10 138.1(3) 11 .
O4 Ba2 O10 83.7(3) 10_455 .
O4 Ba2 O10 70.7(3) 9 .
O4 Ba2 O10 72.3(3) 12_455 .
O4 Ba2 O10 72.3(3) 11 2
O4 Ba2 O10 70.7(3) 10_455 2
O4 Ba2 O10 83.7(3) 9 2
O4 Ba2 O10 138.1(3) 12_455 2
O10 Ba2 O10 144.3(5) . 2
O4 Ba2 O10 70.7(3) 11 3_556
O4 Ba2 O10 72.3(3) 10_455 3_556
O4 Ba2 O10 138.1(3) 9 3_556
O4 Ba2 O10 83.7(3) 12_455 3_556
O10 Ba2 O10 70.5(5) . 3_556
O10 Ba2 O10 121.5(4) 2 3_556
O4 Ba2 O10 83.7(3) 11 4_556
O4 Ba2 O10 138.1(3) 10_455 4_556
O4 Ba2 O10 72.3(3) 9 4_556
O4 Ba2 O10 70.7(3) 12_455 4_556
O10 Ba2 O10 121.5(4) . 4_556
O10 Ba2 O10 70.5(5) 2 4_556
O10 Ba2 O10 144.3(5) 3_556 4_556
O4 Ba2 Na2 42.9(2) 11 11
O4 Ba2 Na2 108.0(2) 10_455 11
O4 Ba2 Na2 107.7(2) 9 11
O4 Ba2 Na2 96.8(2) 12_455 11
O10 Ba2 Na2 168.2(2) . 11
O10 Ba2 Na2 44.2(3) 2 11
O10 Ba2 Na2 113.5(2) 3_556 11
O10 Ba2 Na2 48.6(2) 4_556 11
O4 Ba2 Na2 108.0(2) 11 10_455
O4 Ba2 Na2 42.9(2) 10_455 10_455
O4 Ba2 Na2 96.8(2) 9 10_455
O4 Ba2 Na2 107.7(2) 12_455 10_455
O10 Ba2 Na2 48.6(2) . 10_455
O10 Ba2 Na2 113.5(2) 2 10_455
O10 Ba2 Na2 44.2(3) 3_556 10_455
O10 Ba2 Na2 168.2(2) 4_556 10_455
Na2 Ba2 Na2 142.02(9) 11 10_455
O4 Ba2 Na2 96.8(2) 11 12_455
O4 Ba2 Na2 107.7(2) 10_455 12_455
O4 Ba2 Na2 108.0(2) 9 12_455
O4 Ba2 Na2 42.9(2) 12_455 12_455
O10 Ba2 Na2 44.2(3) . 12_455
O10 Ba2 Na2 168.2(2) 2 12_455
O10 Ba2 Na2 48.6(2) 3_556 12_455
O10 Ba2 Na2 113.5(2) 4_556 12_455
Na2 Ba2 Na2 129.32(12) 11 12_455
Na2 Ba2 Na2 65.05(13) 10_455 12_455
O4 Ba2 Na2 107.7(2) 11 9
O4 Ba2 Na2 96.8(2) 10_455 9
O4 Ba2 Na2 42.9(2) 9 9
O4 Ba2 Na2 108.0(2) 12_455 9
O10 Ba2 Na2 113.5(2) . 9
O10 Ba2 Na2 48.6(2) 2 9
O10 Ba2 Na2 168.2(2) 3_556 9
O10 Ba2 Na2 44.2(3) 4_556 9
Na2 Ba2 Na2 65.05(13) 11 9
Na2 Ba2 Na2 129.32(12) 10_455 9
Na2 Ba2 Na2 142.02(9) 12_455 9
Ba3 Ba3 O3 107(2) 2_455 .
Ba3 Ba3 O9 144.5(7) 2_455 10_454
O3 Ba3 O9 79.4(4) . 10_454
Ba3 Ba3 O3 65(2) 2_455 2_455
O3 Ba3 O3 161.8(6) . 2_455
O9 Ba3 O3 97.1(4) 10_454 2_455
Ba3 Ba3 O2W 124.0(5) 2_455 2_455
O3 Ba3 O2W 82.5(4) . 2_455
O9 Ba3 O2W 91.1(5) 10_454 2_455
O3 Ba3 O2W 115.5(4) 2_455 2_455
Ba3 Ba3 O9 31.5(6) 2_455 9_454
O3 Ba3 O9 92.9(4) . 9_454
O9 Ba3 O9 115.6(4) 10_454 9_454
O3 Ba3 O9 72.3(4) 2_455 9_454
O2W Ba3 O9 151.7(4) 2_455 9_454
Ba3 Ba3 O2W 50.4(4) 2_455 .
O3 Ba3 O2W 112.6(4) . .
O9 Ba3 O2W 159.3(4) 10_454 .
O3 Ba3 O2W 76.6(4) 2_455 .
O2W Ba3 O2W 74.6(8) 2_455 .
O9 Ba3 O2W 81.6(4) 9_454 .
Ba3 Ba3 O4 95.0(13) 2_455 .
O3 Ba3 O4 43.6(4) . .
O9 Ba3 O4 65.4(3) 10_454 .
O3 Ba3 O4 118.7(4) 2_455 .
O2W Ba3 O4 122.6(4) 2_455 .
O9 Ba3 O4 66.1(3) 9_454 .
O2W Ba3 O4 134.9(3) . .
Ba3 Ba3 O4 78.7(12) 2_455 2_455
O3 Ba3 O4 121.1(4) . 2_455
O9 Ba3 O4 68.7(3) 10_454 2_455
O3 Ba3 O4 42.6(4) 2_455 2_455
O2W Ba3 O4 143.0(3) 2_455 2_455
O9 Ba3 O4 61.8(3) 9_454 2_455
O2W Ba3 O4 114.4(4) . 2_455
O4 Ba3 O4 77.9(4) . 2_455
Ba3 Ba3 C48 95.8(18) 2_455 .
O3 Ba3 C48 22.9(4) . .
O9 Ba3 C48 77.1(3) 10_454 .
O3 Ba3 C48 138.9(5) 2_455 .
O2W Ba3 C48 105.3(3) 2_455 .
O9 Ba3 C48 73.9(3) 9_454 .
O2W Ba3 C48 120.7(3) . .
O4 Ba3 C48 22.4(3) . .
O4 Ba3 C48 100.0(3) 2_455 .
Ba3 Ba3 C48 78.1(17) 2_455 2_455
O3 Ba3 C48 142.7(5) . 2_455
O9 Ba3 C48 76.8(3) 10_454 2_455
O3 Ba3 C48 23.0(4) 2_455 2_455
O2W Ba3 C48 125.9(3) 2_455 2_455
O9 Ba3 C48 72.5(3) 9_454 2_455
O2W Ba3 C48 99.3(3) . 2_455
O4 Ba3 C48 99.9(3) . 2_455
O4 Ba3 C48 22.1(3) 2_455 2_455
C48 Ba3 C48 122.1(4) . 2_455
Ba3 Ba3 Ba2 87.75(9) 2_455 9_454
O3 Ba3 Ba2 82.1(4) . 9_454
O9 Ba3 Ba2 58.1(2) 10_454 9_454
O3 Ba3 Ba2 80.9(3) 2_455 9_454
O2W Ba3 Ba2 147.7(5) 2_455 9_454
O9 Ba3 Ba2 57.5(2) 9_454 9_454
O2W Ba3 Ba2 137.7(4) . 9_454
O4 Ba3 Ba2 38.9(2) . 9_454
O4 Ba3 Ba2 39.0(2) 2_455 9_454
C48 Ba3 Ba2 61.2(2) . 9_454
C48 Ba3 Ba2 61.0(2) 2_455 9_454
O14 Na1 O14 138.5(7) 14_445 .
O14 Na1 O12 68.1(4) 14_445 .
O14 Na1 O12 85.0(4) . .
O14 Na1 O12 85.0(4) 14_445 14_445
O14 Na1 O12 68.1(4) . 14_445
O12 Na1 O12 99.1(5) . 14_445
O14 Na1 Na1 110.8(3) 14_445 7_544
O14 Na1 Na1 110.8(3) . 7_544
O12 Na1 Na1 130.5(2) . 7_544
O12 Na1 Na1 130.5(2) 14_445 7_544
O1W Na2 O9 92.9(6) . 10_454
O1W Na2 O4 118.4(10) . .
O9 Na2 O4 63.9(3) 10_454 .
O1W Na2 O10 59.5(8) . 12_455
O9 Na2 O10 97.1(3) 10_454 12_455
O4 Na2 O10 67.5(3) . 12_455
O1W Na2 C7 70.7(7) . 10_454
O9 Na2 C7 22.2(3) 10_454 10_454
O4 Na2 C7 77.0(4) . 10_454
O10 Na2 C7 86.4(4) 12_455 10_454
O1W Na2 Ba2 79.6(10) . 9_454
O9 Na2 Ba2 58.0(2) 10_454 9_454
O4 Na2 Ba2 39.1(2) . 9_454
O10 Na2 Ba2 42.0(2) 12_455 9_454
C7 Na2 Ba2 56.2(3) 10_454 9_454
O1W Na2 Ba3 121.3(7) . .
O9 Na2 Ba3 31.1(2) 10_454 .
O4 Na2 Ba3 41.8(2) . .
O10 Na2 Ba3 100.1(2) 12_455 .
C7 Na2 Ba3 52.4(3) 10_454 .
Ba2 Na2 Ba3 58.90(7) 9_454 .
C6 C1 C2 114.5(8) . .
C6 C1 C7 126.3(12) . .
C2 C1 C7 118.0(12) . .
C3 C2 C1 121.6(11) . .
C3 C2 H2 119.2 . .
C1 C2 H2 119.2 . .
C2 C3 C4 122.9(10) . .
C2 C3 C8 119.0(10) . .
C4 C3 C8 117.6(8) . .
O7 C4 C3 120.5(8) . .
O7 C4 C5 122.7(7) . .
C3 C4 C5 116.7(7) . .
C6 C5 C9 119.5(8) . .
C6 C5 C4 118.5(8) . .
C9 C5 C4 119.8(7) . .
C5 C6 C1 123.9(9) . .
C5 C6 H6 118.0 . .
C1 C6 H6 118.0 . .
O9 C7 O10 122.6(16) . .
O9 C7 C1 122.2(17) . .
O10 C7 C1 115.1(15) . .
O9 C7 Na2 62.4(9) . 10_455
O10 C7 Na2 84.0(10) . 10_455
C1 C7 Na2 125.5(9) . 10_455
C3 C8 H8A 109.5 . .
C3 C8 H8B 109.5 . .
H8A C8 H8B 109.5 . .
C3 C8 H8C 109.5 . .
H8A C8 H8C 109.5 . .
H8B C8 H8C 109.5 . .
N4 C9 C5 129.3(7) . .
N4 C9 H9 115.3 . .
C5 C9 H9 115.3 . .
N4 C10 C11 115.4(8) . .
N4 C10 C15 106.4(5) . .
C11 C10 C15 111.2(7) . .
C10 C11 C12 108.0(9) . .
C10 C11 H11A 110.1 . .
C12 C11 H11A 110.1 . .
C10 C11 H11B 110.1 . .
C12 C11 H11B 110.1 . .
H11A C11 H11B 108.4 . .
C13 C12 C11 111.3(9) . .
C13 C12 H12A 109.4 . .
C11 C12 H12A 109.4 . .
C13 C12 H12B 109.4 . .
C11 C12 H12B 109.4 . .
H12A C12 H12B 108.0 . .
C12 C13 C14 110.7(8) . .
C12 C13 H13A 109.5 . .
C14 C13 H13A 109.5 . .
C12 C13 H13B 109.5 . .
C14 C13 H13B 109.5 . .
H13A C13 H13B 108.1 . .
C15 C14 C13 107.5(9) . .
C15 C14 H14A 110.2 . .
C13 C14 H14A 110.2 . .
C15 C14 H14B 110.2 . .
C13 C14 H14B 110.2 . .
H14A C14 H14B 108.5 . .
N3 C15 C14 114.9(8) . .
N3 C15 C10 105.4(5) . .
C14 C15 C10 110.4(6) . .
C22 C16 C17 118.1(7) . .
C22 C16 C21 123.6(8) . .
C17 C16 C21 118.0(7) . .
C18 C17 C16 123.2(7) . .
C18 C17 H17 118.4 . .
C16 C17 H17 118.4 . .
C17 C18 C19 114.5(8) . .
C17 C18 C23 125.6(8) . .
C19 C18 C23 119.7(9) . .
C20 C19 C18 126.5(9) . .
C20 C19 H19 116.7 . .
C18 C19 H19 116.7 . .
C21 C20 C19 116.4(7) . .
C21 C20 C24 120.5(8) . .
C19 C20 C24 123.1(8) . .
O8 C21 C20 118.3(6) . .
O8 C21 C16 120.8(7) . .
C20 C21 C16 121.0(7) . .
N3 C22 C16 125.2(7) . .
N3 C22 H22 117.4 . .
C16 C22 H22 117.4 . .
O13 C23 O14 114.2(12) . .
O13 C23 C18 121.7(11) . .
O14 C23 C18 120.0(12) . .
C20 C24 H24A 109.5 . .
C20 C24 H24B 109.5 . .
H24A C24 H24B 109.5 . .
C20 C24 H24C 109.5 . .
H24A C24 H24C 109.5 . .
H24B C24 H24C 109.5 . .
C26 C25 C30 120.3(8) . .
C26 C25 C31 115.2(8) . .
C30 C25 C31 124.1(9) . .
C25 C26 C27 119.8(8) . .
C25 C26 H26 120.1 . .
C27 C26 H26 120.1 . .
C28 C27 C32 126.1(7) . .
C28 C27 C26 116.4(7) . .
C32 C27 C26 117.5(7) . .
O5 C28 C27 121.0(7) . .
O5 C28 C29 115.3(6) . .
C27 C28 C29 123.6(7) . .
C30 C29 C33 123.8(8) . .
C30 C29 C28 114.7(7) . .
C33 C29 C28 120.3(7) . .
C29 C30 C25 124.5(9) . .
C29 C30 H30 117.8 . .
C25 C30 H30 117.8 . .
O11 C31 C25 124.5(10) . .
O11 C31 O12 124.4(9) . .
C25 C31 O12 111.1(9) . .
N1 C32 C27 125.4(7) . .
N1 C32 H32 117.3 . .
C27 C32 H32 117.3 . .
C29 C33 H33A 109.5 . .
C29 C33 H33B 109.5 . .
H33A C33 H33B 109.5 . .
C29 C33 H33C 109.5 . .
H33A C33 H33C 109.5 . .
H33B C33 H33C 109.5 . .
N1 C34 C35 115.1(7) . .
N1 C34 C39 105.7(6) . .
C35 C34 C39 112.8(7) . .
C34 C35 C36 109.6(8) . .
C34 C35 H35A 109.8 . .
C36 C35 H35A 109.8 . .
C34 C35 H35B 109.8 . .
C36 C35 H35B 109.8 . .
H35A C35 H35B 108.2 . .
C35 C36 C37 107.3(7) . .
C35 C36 H36A 110.3 . .
C37 C36 H36A 110.3 . .
C35 C36 H36B 110.3 . .
C37 C36 H36B 110.3 . .
H36A C36 H36B 108.5 . .
C38 C37 C36 111.0(9) . .
C38 C37 H37A 109.4 . .
C36 C37 H37A 109.4 . .
C38 C37 H37B 109.4 . .
C36 C37 H37B 109.4 . .
H37A C37 H37B 108.0 . .
C37 C38 C39 110.5(8) . .
C37 C38 H38A 109.6 . .
C39 C38 H38A 109.6 . .
C37 C38 H38B 109.6 . .
C39 C38 H38B 109.6 . .
H38A C38 H38B 108.1 . .
N2 C39 C38 119.3(7) . .
N2 C39 C34 107.2(6) . .
C38 C39 C34 110.7(7) . .
C45 C40 C41 120.0(7) . .
C45 C40 C46 119.8(6) . .
C41 C40 C46 120.2(7) . .
O6 C41 C42 120.2(6) . .
O6 C41 C40 122.3(7) . .
C42 C41 C40 117.4(7) . .
C43 C42 C41 120.6(6) . .
C43 C42 C47 121.4(7) . .
C41 C42 C47 118.0(7) . .
C42 C43 C44 122.3(8) . .
C42 C43 H43 118.9 . .
C44 C43 H43 118.9 . .
C45 C44 C43 117.3(7) . .
C45 C44 C48 122.0(8) . .
C43 C44 C48 120.3(8) . .
C40 C45 C44 122.0(6) . .
C40 C45 H45 119.0 . .
C44 C45 H45 119.0 . .
N2 C46 C40 125.9(7) . .
N2 C46 H46 117.0 . .
C40 C46 H46 117.0 . .
C42 C47 H47A 109.5 . .
C42 C47 H47B 109.5 . .
H47A C47 H47B 109.5 . .
C42 C47 H47C 109.5 . .
H47A C47 H47C 109.5 . .
H47B C47 H47C 109.5 . .
O4 C48 O3 113.7(12) . .
O4 C48 C44 120.4(11) . .
O3 C48 C44 117.5(11) . .
O4 C48 Ba3 72.6(7) . .
O3 C48 Ba3 47.5(8) . .
C44 C48 Ba3 165.0(7) . .
O4 C48 Ba3 72.5(7) . 2_455
O3 C48 Ba3 50.9(8) . 2_455
C44 C48 Ba3 166.9(7) . 2_455
Ba3 C48 Ba3 6.0(2) . 2_455
C32 N1 C34 125.1(7) . .
C32 N1 Fe2 126.1(5) . .
C34 N1 Fe2 108.4(5) . .
C46 N2 C39 119.0(7) . .
C46 N2 Fe2 123.7(5) . .
C39 N2 Fe2 117.0(6) . .
C22 N3 C15 124.5(6) . .
C22 N3 Fe1 126.9(5) . .
C15 N3 Fe1 107.9(5) . .
C9 N4 C10 119.2(6) . .
C9 N4 Fe1 124.4(5) . .
C10 N4 Fe1 116.2(5) . .
Fe2 O1 Fe2 162.4(5) . 4_455
Fe1 O2 Fe1 151.0(4) . 12_455
C48 O3 Ba3 109.6(10) . .
C48 O3 Ba3 106.1(10) . 2_455
Ba3 O3 Ba3 7.2(3) . 2_455
C48 O4 Ba2 173.0(9) . 9_454
C48 O4 Na2 88.2(7) . .
Ba2 O4 Na2 97.9(3) 9_454 .
C48 O4 Ba3 85.0(8) . .
Ba2 O4 Ba3 97.4(3) 9_454 .
Na2 O4 Ba3 97.4(3) . .
C48 O4 Ba3 85.4(8) . 2_455
Ba2 O4 Ba3 96.2(3) 9_454 2_455
Na2 O4 Ba3 103.8(3) . 2_455
Ba3 O4 Ba3 6.3(3) . 2_455
C28 O5 Fe2 133.3(5) . .
C41 O6 Fe2 131.3(4) . .
C4 O7 Fe1 134.3(6) . .
C21 O8 Fe1 132.9(4) . .
C7 O9 Ba3 143.8(10) . 10_455
C7 O9 Na2 95.4(10) . 10_455
Ba3 O9 Na2 114.9(4) 10_455 10_455
C7 O9 Ba3 141.0(10) . 9
Ba3 O9 Ba3 3.98(17) 10_455 9
Na2 O9 Ba3 115.4(4) 10_455 9
C7 O10 Ba2 118.3(10) . .
C7 O10 Na2 145.3(10) . 12_455
Ba2 O10 Na2 93.8(4) . 12_455
C31 O11 Ba1 125.1(6) . .
C31 O12 Na1 147.2(7) . .
C23 O13 Ba1 170.1(9) . .
C23 O14 Na1 125.2(10) . .
Na2 O1W Na2 136(2) . 3
Ba3 O2W Ba3 110.9(9) 2_455 4_454
Ba3 O2W Ba3 5.6(2) 2_455 .
Ba3 O2W Ba3 105.4(8) 4_454 .
Ba3 O2W Ba3 105.4(8) 2_455 3_554
Ba3 O2W Ba3 5.6(2) 4_454 3_554
Ba3 O2W Ba3 99.9(7) . 3_554

loop_
_geom_bond_atom_site_label_1
_geom_bond_atom_site_label_2
_geom_bond_distance
_geom_bond_site_symmetry_2
Fe1 O2 1.7718(19) .
Fe1 O8 1.903(5) .
Fe1 O7 1.934(6) .
Fe1 N4 2.067(6) .
Fe1 N3 2.133(6) .
Fe2 O1 1.7665(14) .
Fe2 O6 1.898(5) .
Fe2 O5 1.899(5) .
Fe2 N2 2.095(6) .
Fe2 N1 2.103(5) .
Ba1 O13 2.697(12) 14_445
Ba1 O13 2.697(12) .
Ba1 O13 2.697(12) 12_455
Ba1 O13 2.697(12) 7_545
Ba1 O11 2.752(6) 12_455
Ba1 O11 2.752(6) 7_545
Ba1 O11 2.752(6) 14_445
Ba1 O11 2.752(6) .
Ba2 O4 2.719(11) 11
Ba2 O4 2.719(11) 10_455
Ba2 O4 2.719(11) 9
Ba2 O4 2.719(11) 12_455
Ba2 O10 2.861(11) .
Ba2 O10 2.861(11) 2
Ba2 O10 2.861(11) 3_556
Ba2 O10 2.861(11) 4_556
Ba2 Na2 4.269(4) 11
Ba2 Na2 4.269(4) 10_455
Ba2 Na2 4.269(4) 12_455
Ba2 Na2 4.269(4) 9
Ba3 Ba3 0.336(13) 2_455
Ba3 O3 2.445(15) .
Ba3 O9 2.535(11) 10_454
Ba3 O3 2.566(15) 2_455
Ba3 O2W 2.658(14) 2_455
Ba3 O9 2.816(11) 9_454
Ba3 O2W 2.860(15) .
Ba3 O4 2.992(11) .
Ba3 O4 3.039(11) 2_455
Ba3 C48 3.124(12) .
Ba3 C48 3.176(13) 2_455
Ba3 Ba2 4.2924(14) 9_454
Na1 O14 2.678(16) 14_445
Na1 O14 2.678(16) .
Na1 O12 2.683(10) .
Na1 O12 2.683(10) 14_445
Na1 Na1 2.977(7) 7_544
Na2 O1W 2.477(18) .
Na2 O9 2.746(10) 10_454
Na2 O4 2.936(11) .
Na2 O10 2.984(13) 12_455
Na2 C7 3.086(17) 10_454
Na2 Ba2 4.269(4) 9_454
C1 C6 1.416(15) .
C1 C2 1.417(15) .
C1 C7 1.495(19) .
C2 C3 1.344(13) .
C2 H2 0.9300 .
C3 C4 1.389(13) .
C3 C8 1.631(15) .
C4 O7 1.247(9) .
C4 C5 1.451(13) .
C5 C6 1.351(11) .
C5 C9 1.423(11) .
C6 H6 0.9300 .
C7 O9 1.172(18) .
C7 O10 1.241(19) .
C7 Na2 3.086(17) 10_455
C8 H8A 0.9600 .
C8 H8B 0.9600 .
C8 H8C 0.9600 .
C9 N4 1.260(11) .
C9 H9 0.9300 .
C10 N4 1.488(11) .
C10 C11 1.503(10) .
C10 C15 1.555(12) .
C11 C12 1.595(14) .
C11 H11A 0.9700 .
C11 H11B 0.9700 .
C12 C13 1.444(18) .
C12 H12A 0.9700 .
C12 H12B 0.9700 .
C13 C14 1.567(16) .
C13 H13A 0.9700 .
C13 H13B 0.9700 .
C14 C15 1.503(11) .
C14 H14A 0.9700 .
C14 H14B 0.9700 .
C15 N3 1.459(10) .
C16 C22 1.400(10) .
C16 C17 1.413(12) .
C16 C21 1.450(9) .
C17 C18 1.356(13) .
C17 H17 0.9300 .
C18 C19 1.421(11) .
C18 C23 1.430(14) .
C19 C20 1.394(12) .
C19 H19 0.9300 .
C20 C21 1.358(11) .
C20 C24 1.487(10) .
C21 O8 1.310(8) .
C22 N3 1.237(10) .
C22 H22 0.9300 .
C23 O13 1.252(15) .
C23 O14 1.361(17) .
C24 H24A 0.9600 .
C24 H24B 0.9600 .
C24 H24C 0.9600 .
C25 C26 1.362(13) .
C25 C30 1.368(13) .
C25 C31 1.448(12) .
C26 C27 1.451(10) .
C26 H26 0.9300 .
C27 C28 1.390(10) .
C27 C32 1.405(11) .
C28 O5 1.368(8) .
C28 C29 1.437(11) .
C29 C30 1.365(12) .
C29 C33 1.423(13) .
C30 H30 0.9300 .
C31 O11 1.197(12) .
C31 O12 1.453(15) .
C32 N1 1.289(10) .
C32 H32 0.9300 .
C33 H33A 0.9600 .
C33 H33B 0.9600 .
C33 H33C 0.9600 .
C34 N1 1.480(10) .
C34 C35 1.487(12) .
C34 C39 1.555(13) .
C35 C36 1.527(14) .
C35 H35A 0.9700 .
C35 H35B 0.9700 .
C36 C37 1.634(17) .
C36 H36A 0.9700 .
C36 H36B 0.9700 .
C37 C38 1.498(14) .
C37 H37A 0.9700 .
C37 H37B 0.9700 .
C38 C39 1.522(12) .
C38 H38A 0.9700 .
C38 H38B 0.9700 .
C39 N2 1.448(9) .
C40 C45 1.362(11) .
C40 C41 1.446(9) .
C40 C46 1.459(11) .
C41 O6 1.294(9) .
C41 C42 1.382(10) .
C42 C43 1.366(10) .
C42 C47 1.529(11) .
C43 C44 1.402(10) .
C43 H43 0.9300 .
C44 C45 1.383(12) .
C44 C48 1.542(14) .
C45 H45 0.9300 .
C46 N2 1.288(10) .
C46 H46 0.9300 .
C47 H47A 0.9600 .
C47 H47B 0.9600 .
C47 H47C 0.9600 .
C48 O4 1.196(14) .
C48 O3 1.290(16) .
C48 Ba3 3.176(13) 2_455
O1 Fe2 1.7665(14) 4_455
O2 Fe1 1.7718(19) 12_455
O3 Ba3 2.566(15) 2_455
O4 Ba2 2.719(11) 9_454
O4 Ba3 3.039(11) 2_455
O9 Ba3 2.536(11) 10_455
O9 Na2 2.746(10) 10_455
O9 Ba3 2.816(11) 9
O10 Na2 2.984(13) 12_455
O1W Na2 2.477(18) 3
O2W Ba3 2.658(14) 2_455
O2W Ba3 2.658(14) 4_454
O2W Ba3 2.860(15) 3_554

loop_
_geom_torsion_atom_site_label_1
_geom_torsion_atom_site_label_2
_geom_torsion_atom_site_label_3
_geom_torsion_atom_site_label_4
_geom_torsion
_geom_torsion_site_symmetry_1
_geom_torsion_site_symmetry_4
Ba3 Ba3 Na2 O1W -98(3) 2_455 .
O3 Ba3 Na2 O1W -164.1(9) . .
O9 Ba3 Na2 O1W 26.6(9) 10_454 .
O3 Ba3 Na2 O1W -6.2(9) 2_455 .
O2W Ba3 Na2 O1W 117.3(8) 2_455 .
O9 Ba3 Na2 O1W -85.8(8) 9_454 .
O2W Ba3 Na2 O1W 168.4(12) . .
O4 Ba3 Na2 O1W -98.9(9) . .
O4 Ba3 Na2 O1W -25.8(9) 2_455 .
C48 Ba3 Na2 O1W -131.7(9) . .
C48 Ba3 Na2 O1W -10.2(8) 2_455 .
Ba2 Ba3 Na2 O1W -52.1(8) 9_454 .
Ba3 Ba3 Na2 O9 -124(2) 2_455 10_454
O3 Ba3 Na2 O9 169.4(7) . 10_454
O3 Ba3 Na2 O9 -32.7(6) 2_455 10_454
O2W Ba3 Na2 O9 90.7(5) 2_455 10_454
O9 Ba3 Na2 O9 -112.4(5) 9_454 10_454
O2W Ba3 Na2 O9 141.8(10) . 10_454
O4 Ba3 Na2 O9 -125.4(5) . 10_454
O4 Ba3 Na2 O9 -52.3(5) 2_455 10_454
C48 Ba3 Na2 O9 -158.2(5) . 10_454
C48 Ba3 Na2 O9 -36.8(5) 2_455 10_454
Ba2 Ba3 Na2 O9 -78.7(4) 9_454 10_454
Ba3 Ba3 Na2 O4 1(2) 2_455 .
O3 Ba3 Na2 O4 -65.2(6) . .
O9 Ba3 Na2 O4 125.4(5) 10_454 .
O3 Ba3 Na2 O4 92.7(5) 2_455 .
O2W Ba3 Na2 O4 -143.9(4) 2_455 .
O9 Ba3 Na2 O4 13.1(4) 9_454 .
O2W Ba3 Na2 O4 -92.8(9) . .
O4 Ba3 Na2 O4 73.1(5) 2_455 .
C48 Ba3 Na2 O4 -32.8(4) . .
C48 Ba3 Na2 O4 88.6(4) 2_455 .
Ba2 Ba3 Na2 O4 46.8(3) 9_454 .
Ba3 Ba3 Na2 O10 -37(2) 2_455 12_455
O3 Ba3 Na2 O10 -103.7(5) . 12_455
O9 Ba3 Na2 O10 86.9(5) 10_454 12_455
O3 Ba3 Na2 O10 54.2(5) 2_455 12_455
O2W Ba3 Na2 O10 177.6(3) 2_455 12_455
O9 Ba3 Na2 O10 -25.4(3) 9_454 12_455
O2W Ba3 Na2 O10 -131.3(9) . 12_455
O4 Ba3 Na2 O10 -38.5(4) . 12_455
O4 Ba3 Na2 O10 34.6(3) 2_455 12_455
C48 Ba3 Na2 O10 -71.3(4) . 12_455
C48 Ba3 Na2 O10 50.1(3) 2_455 12_455
Ba2 Ba3 Na2 O10 8.2(2) 9_454 12_455
Ba3 Ba3 Na2 C7 -115(2) 2_455 10_454
O3 Ba3 Na2 C7 178.9(6) . 10_454
O9 Ba3 Na2 C7 9.5(6) 10_454 10_454
O3 Ba3 Na2 C7 -23.2(6) 2_455 10_454
O2W Ba3 Na2 C7 100.2(5) 2_455 10_454
O9 Ba3 Na2 C7 -102.8(5) 9_454 10_454
O2W Ba3 Na2 C7 151.3(10) . 10_454
O4 Ba3 Na2 C7 -115.9(5) . 10_454
O4 Ba3 Na2 C7 -42.8(5) 2_455 10_454
C48 Ba3 Na2 C7 -148.7(5) . 10_454
C48 Ba3 Na2 C7 -27.3(5) 2_455 10_454
Ba2 Ba3 Na2 C7 -69.2(4) 9_454 10_454
Ba3 Ba3 Na2 Ba2 -46(2) 2_455 9_454
O3 Ba3 Na2 Ba2 -112.0(5) . 9_454
O9 Ba3 Na2 Ba2 78.7(4) 10_454 9_454
O3 Ba3 Na2 Ba2 45.9(4) 2_455 9_454
O2W Ba3 Na2 Ba2 169.4(2) 2_455 9_454
O9 Ba3 Na2 Ba2 -33.7(2) 9_454 9_454
O2W Ba3 Na2 Ba2 -139.5(9) . 9_454
O4 Ba3 Na2 Ba2 -46.8(3) . 9_454
O4 Ba3 Na2 Ba2 26.3(2) 2_455 9_454
C48 Ba3 Na2 Ba2 -79.5(3) . 9_454
C48 Ba3 Na2 Ba2 41.9(2) 2_455 9_454
C6 C1 C2 C3 12.3(17) . .
C7 C1 C2 C3 -179.3(11) . .
C1 C2 C3 C4 -9.3(18) . .
C1 C2 C3 C8 179.7(11) . .
C2 C3 C4 O7 -176.7(10) . .
C8 C3 C4 O7 -5.6(14) . .
C2 C3 C4 C5 6.6(15) . .
C8 C3 C4 C5 177.7(9) . .
O7 C4 C5 C6 175.4(8) . .
C3 C4 C5 C6 -8.0(12) . .
O7 C4 C5 C9 12.4(12) . .
C3 C4 C5 C9 -171.0(8) . .
C9 C5 C6 C1 175.7(8) . .
C4 C5 C6 C1 12.7(14) . .
C2 C1 C6 C5 -14.4(15) . .
C7 C1 C6 C5 178.3(11) . .
C6 C1 C7 O9 177.2(12) . .
C2 C1 C7 O9 10(2) . .
C6 C1 C7 O10 -5(2) . .
C2 C1 C7 O10 -171.5(13) . .
C6 C1 C7 Na2 -105.7(13) . 10_455
C2 C1 C7 Na2 87.4(14) . 10_455
C6 C5 C9 N4 -173.2(8) . .
C4 C5 C9 N4 -10.3(12) . .
N4 C10 C11 C12 176.6(8) . .
C15 C10 C11 C12 55.3(10) . .
C10 C11 C12 C13 -57.6(13) . .
C11 C12 C13 C14 60.5(14) . .
C12 C13 C14 C15 -61.6(11) . .
C13 C14 C15 N3 178.2(6) . .
C13 C14 C15 C10 59.3(8) . .
N4 C10 C15 N3 48.9(8) . .
C11 C10 C15 N3 175.3(7) . .
N4 C10 C15 C14 173.5(7) . .
C11 C10 C15 C14 -60.1(10) . .
C22 C16 C17 C18 179.9(8) . .
C21 C16 C17 C18 -4.8(11) . .
C16 C17 C18 C19 6.8(12) . .
C16 C17 C18 C23 -179.1(9) . .
C17 C18 C19 C20 -4.2(13) . .
C23 C18 C19 C20 -178.7(9) . .
C18 C19 C20 C21 -0.6(13) . .
C18 C19 C20 C24 -179.9(8) . .
C19 C20 C21 O8 -177.2(7) . .
C24 C20 C21 O8 2.2(10) . .
C19 C20 C21 C16 2.9(10) . .
C24 C20 C21 C16 -177.7(7) . .
C22 C16 C21 O8 -5.4(10) . .
C17 C16 C21 O8 179.6(6) . .
C22 C16 C21 C20 174.5(7) . .
C17 C16 C21 C20 -0.5(10) . .
C17 C16 C22 N3 -175.0(7) . .
C21 C16 C22 N3 10.0(12) . .
C17 C18 C23 O13 6.0(16) . .
C19 C18 C23 O13 179.9(10) . .
C17 C18 C23 O14 161.8(11) . .
C19 C18 C23 O14 -24.3(16) . .
C30 C25 C26 C27 -7.9(13) . .
C31 C25 C26 C27 178.9(8) . .
C25 C26 C27 C28 6.0(11) . .
C25 C26 C27 C32 -177.0(7) . .
C32 C27 C28 O5 1.6(13) . .
C26 C27 C28 O5 178.4(7) . .
C32 C27 C28 C29 177.8(8) . .
C26 C27 C28 C29 -5.4(12) . .
O5 C28 C29 C30 -177.3(8) . .
C27 C28 C29 C30 6.4(13) . .
O5 C28 C29 C33 -9.5(13) . .
C27 C28 C29 C33 174.1(9) . .
C33 C29 C30 C25 -175.5(12) . .
C28 C29 C30 C25 -8.2(16) . .
C26 C25 C30 C29 9.4(17) . .
C31 C25 C30 C29 -178.0(10) . .
C26 C25 C31 O11 -8.7(17) . .
C30 C25 C31 O11 178.4(12) . .
C26 C25 C31 O12 170.8(8) . .
C30 C25 C31 O12 -2.2(15) . .
C28 C27 C32 N1 -5.6(12) . .
C26 C27 C32 N1 177.7(7) . .
N1 C34 C35 C36 -178.5(7) . .
C39 C34 C35 C36 60.2(8) . .
C34 C35 C36 C37 -59.2(9) . .
C35 C36 C37 C38 59.4(11) . .
C36 C37 C38 C39 -57.1(11) . .
C37 C38 C39 N2 179.7(8) . .
C37 C38 C39 C34 54.5(10) . .
N1 C34 C39 N2 45.1(7) . .
C35 C34 C39 N2 171.7(6) . .
N1 C34 C39 C38 176.9(6) . .
C35 C34 C39 C38 -56.6(8) . .
C45 C40 C41 O6 -177.6(7) . .
C46 C40 C41 O6 4.7(10) . .
C45 C40 C41 C42 6.8(9) . .
C46 C40 C41 C42 -171.0(7) . .
O6 C41 C42 C43 177.4(7) . .
C40 C41 C42 C43 -6.9(10) . .
O6 C41 C42 C47 -1.4(9) . .
C40 C41 C42 C47 174.4(6) . .
C41 C42 C43 C44 2.6(13) . .
C47 C42 C43 C44 -178.6(9) . .
C42 C43 C44 C45 2.0(14) . .
C42 C43 C44 C48 -170.8(9) . .
C41 C40 C45 C44 -2.4(12) . .
C46 C40 C45 C44 175.4(8) . .
C43 C44 C45 C40 -2.0(14) . .
C48 C44 C45 C40 170.6(8) . .
C45 C40 C46 N2 174.8(7) . .
C41 C40 C46 N2 -7.4(12) . .
C45 C44 C48 O4 18.3(17) . .
C43 C44 C48 O4 -169.3(11) . .
C45 C44 C48 O3 164.5(12) . .
C43 C44 C48 O3 -23.1(16) . .
C45 C44 C48 Ba3 166(2) . .
C43 C44 C48 Ba3 -21(3) . .
C45 C44 C48 Ba3 -170(3) . 2_455
C43 C44 C48 Ba3 3(4) . 2_455
Ba3 Ba3 C48 O4 -88.9(12) 2_455 .
O3 Ba3 C48 O4 149.2(14) . .
O9 Ba3 C48 O4 55.8(7) 10_454 .
O3 Ba3 C48 O4 -30.1(10) 2_455 .
O2W Ba3 C48 O4 143.4(8) 2_455 .
O9 Ba3 C48 O4 -66.0(7) 9_454 .
O2W Ba3 C48 O4 -135.7(8) . .
O4 Ba3 C48 O4 -9.4(9) 2_455 .
C48 Ba3 C48 O4 -9.3(7) 2_455 .
Ba2 Ba3 C48 O4 -4.7(6) 9_454 .
Ba3 Ba3 C48 O3 121.9(15) 2_455 .
O9 Ba3 C48 O3 -93.4(10) 10_454 .
O3 Ba3 C48 O3 -179.3(8) 2_455 .
O2W Ba3 C48 O3 -5.8(11) 2_455 .
O9 Ba3 C48 O3 144.8(11) 9_454 .
O2W Ba3 C48 O3 75.1(11) . .
O4 Ba3 C48 O3 -149.2(14) . .
O4 Ba3 C48 O3 -158.6(10) 2_455 .
C48 Ba3 C48 O3 -158.5(11) 2_455 .
Ba2 Ba3 C48 O3 -153.9(11) 9_454 .
Ba3 Ba3 C48 C44 120(3) 2_455 .
O3 Ba3 C48 C44 -2(3) . .
O9 Ba3 C48 C44 -96(3) 10_454 .
O3 Ba3 C48 C44 178(3) 2_455 .
O2W Ba3 C48 C44 -8(3) 2_455 .
O9 Ba3 C48 C44 143(3) 9_454 .
O2W Ba3 C48 C44 73(3) . .
O4 Ba3 C48 C44 -151(3) . .
O4 Ba3 C48 C44 -161(3) 2_455 .
C48 Ba3 C48 C44 -161(3) 2_455 .
Ba2 Ba3 C48 C44 -156(3) 9_454 .
O3 Ba3 C48 Ba3 -121.9(15) . 2_455
O9 Ba3 C48 Ba3 144.7(11) 10_454 2_455
O3 Ba3 C48 Ba3 58.8(11) 2_455 2_455
O2W Ba3 C48 Ba3 -127.7(11) 2_455 2_455
O9 Ba3 C48 Ba3 22.9(10) 9_454 2_455
O2W Ba3 C48 Ba3 -46.8(10) . 2_455
O4 Ba3 C48 Ba3 88.9(12) . 2_455
O4 Ba3 C48 Ba3 79.5(10) 2_455 2_455
C48 Ba3 C48 Ba3 79.6(10) 2_455 2_455
Ba2 Ba3 C48 Ba3 84.2(10) 9_454 2_455
C27 C32 N1 C34 178.2(7) . .
C27 C32 N1 Fe2 6.8(10) . .
C35 C34 N1 C32 8.7(10) . .
C39 C34 N1 C32 133.8(7) . .
C35 C34 N1 Fe2 -178.6(6) . .
C39 C34 N1 Fe2 -53.5(6) . .
O1 Fe2 N1 C32 108.6(6) . .
O6 Fe2 N1 C32 -89.5(7) . .
O5 Fe2 N1 C32 -3.8(6) . .
N2 Fe2 N1 C32 -152.7(6) . .
O1 Fe2 N1 C34 -64.0(5) . .
O6 Fe2 N1 C34 97.9(5) . .
O5 Fe2 N1 C34 -176.4(5) . .
N2 Fe2 N1 C34 34.7(5) . .
C40 C46 N2 C39 171.2(7) . .
C40 C46 N2 Fe2 -15.7(11) . .
C38 C39 N2 C46 29.4(10) . .
C34 C39 N2 C46 156.2(6) . .
C38 C39 N2 Fe2 -144.2(6) . .
C34 C39 N2 Fe2 -17.4(7) . .
O1 Fe2 N2 C46 -83.2(6) . .
O6 Fe2 N2 C46 29.8(6) . .
O5 Fe2 N2 C46 111.5(6) . .
N1 Fe2 N2 C46 177.9(6) . .
O1 Fe2 N2 C39 90.0(5) . .
O6 Fe2 N2 C39 -157.0(5) . .
O5 Fe2 N2 C39 -75.2(7) . .
N1 Fe2 N2 C39 -8.8(5) . .
C16 C22 N3 C15 175.5(7) . .
C16 C22 N3 Fe1 6.6(11) . .
C14 C15 N3 C22 13.3(9) . .
C10 C15 N3 C22 135.0(8) . .
C14 C15 N3 Fe1 -176.0(5) . .
C10 C15 N3 Fe1 -54.3(6) . .
O2 Fe1 N3 C22 97.7(6) . .
O8 Fe1 N3 C22 -19.0(6) . .
O7 Fe1 N3 C22 -98.9(8) . .
N4 Fe1 N3 C22 -155.9(6) . .
O2 Fe1 N3 C15 -72.7(4) . .
O8 Fe1 N3 C15 170.6(4) . .
O7 Fe1 N3 C15 90.7(6) . .
N4 Fe1 N3 C15 33.7(4) . .
C5 C9 N4 C10 171.0(7) . .
C5 C9 N4 Fe1 -4.0(12) . .
C11 C10 N4 C9 38.9(9) . .
C15 C10 N4 C9 162.7(7) . .
C11 C10 N4 Fe1 -145.6(6) . .
C15 C10 N4 Fe1 -21.8(8) . .
O2 Fe1 N4 C9 -94.6(7) . .
O8 Fe1 N4 C9 99.0(7) . .
O7 Fe1 N4 C9 11.7(7) . .
N3 Fe1 N4 C9 169.8(7) . .
O2 Fe1 N4 C10 90.2(5) . .
O8 Fe1 N4 C10 -76.2(6) . .
O7 Fe1 N4 C10 -163.5(5) . .
N3 Fe1 N4 C10 -5.4(5) . .
O6 Fe2 O1 Fe2 -54.47(18) . 4_455
O5 Fe2 O1 Fe2 -153.7(2) . 4_455
N2 Fe2 O1 Fe2 35.26(19) . 4_455
N1 Fe2 O1 Fe2 114.03(19) . 4_455
O8 Fe1 O2 Fe1 56.84(19) . 12_455
O7 Fe1 O2 Fe1 155.37(17) . 12_455
N4 Fe1 O2 Fe1 -112.2(2) . 12_455
N3 Fe1 O2 Fe1 -32.22(17) . 12_455
O4 C48 O3 Ba3 -32.3(14) . .
C44 C48 O3 Ba3 179.3(8) . .
Ba3 C48 O3 Ba3 6.6(3) 2_455 .
O4 C48 O3 Ba3 -38.9(13) . 2_455
C44 C48 O3 Ba3 172.7(8) . 2_455
Ba3 C48 O3 Ba3 -6.6(3) . 2_455
Ba3 Ba3 O3 C48 -62.2(11) 2_455 .
O9 Ba3 O3 C48 81.8(10) 10_454 .
O3 Ba3 O3 C48 1.5(17) 2_455 .
O2W Ba3 O3 C48 174.4(11) 2_455 .
O9 Ba3 O3 C48 -33.7(10) 9_454 .
O2W Ba3 O3 C48 -115.8(10) . .
O4 Ba3 O3 C48 16.5(8) . .
O4 Ba3 O3 C48 24.8(12) 2_455 .
C48 Ba3 O3 C48 30.9(15) 2_455 .
Ba2 Ba3 O3 C48 22.9(9) 9_454 .
O9 Ba3 O3 Ba3 144.0(4) 10_454 2_455
O3 Ba3 O3 Ba3 63.7(11) 2_455 2_455
O2W Ba3 O3 Ba3 -123.4(6) 2_455 2_455
O9 Ba3 O3 Ba3 28.6(4) 9_454 2_455
O2W Ba3 O3 Ba3 -53.6(6) . 2_455
O4 Ba3 O3 Ba3 78.7(6) . 2_455
O4 Ba3 O3 Ba3 87.1(5) 2_455 2_455
C48 Ba3 O3 Ba3 62.2(11) . 2_455
C48 Ba3 O3 Ba3 93.1(7) 2_455 2_455
Ba2 Ba3 O3 Ba3 85.1(4) 9_454 2_455
O3 C48 O4 Ba2 135(7) . 9_454
C44 C48 O4 Ba2 -78(8) . 9_454
Ba3 C48 O4 Ba2 110(8) . 9_454
Ba3 C48 O4 Ba2 104(8) 2_455 9_454
O3 C48 O4 Na2 -73.3(11) . .
C44 C48 O4 Na2 74.1(10) . .
Ba3 C48 O4 Na2 -97.6(3) . .
Ba3 C48 O4 Na2 -104.0(3) 2_455 .
O3 C48 O4 Ba3 24.4(11) . .
C44 C48 O4 Ba3 171.8(10) . .
Ba3 C48 O4 Ba3 -6.3(3) 2_455 .
O3 C48 O4 Ba3 30.7(11) . 2_455
C44 C48 O4 Ba3 178.1(10) . 2_455
Ba3 C48 O4 Ba3 6.3(3) . 2_455
O1W Na2 O4 C48 -168.9(7) . .
O9 Na2 O4 C48 112.7(8) 10_454 .
O10 Na2 O4 C48 -136.8(8) 12_455 .
C7 Na2 O4 C48 131.8(9) 10_454 .
Ba2 Na2 O4 C48 -176.7(9) 9_454 .
Ba3 Na2 O4 C48 84.7(8) . .
O1W Na2 O4 Ba2 7.8(4) . 9_454
O9 Na2 O4 Ba2 -70.6(3) 10_454 9_454
O10 Na2 O4 Ba2 39.9(3) 12_455 9_454
C7 Na2 O4 Ba2 -51.5(4) 10_454 9_454
Ba3 Na2 O4 Ba2 -98.5(4) . 9_454
O1W Na2 O4 Ba3 106.4(3) . .
O9 Na2 O4 Ba3 27.9(3) 10_454 .
O10 Na2 O4 Ba3 138.4(4) 12_455 .
C7 Na2 O4 Ba3 47.0(4) 10_454 .
Ba2 Na2 O4 Ba3 98.5(4) 9_454 .
O1W Na2 O4 Ba3 106.3(3) . 2_455
O9 Na2 O4 Ba3 27.8(3) 10_454 2_455
O10 Na2 O4 Ba3 138.4(4) 12_455 2_455
C7 Na2 O4 Ba3 46.9(4) 10_454 2_455
Ba2 Na2 O4 Ba3 98.5(4) 9_454 2_455
Ba3 Na2 O4 Ba3 -0.08(18) . 2_455
Ba3 Ba3 O4 C48 93.2(18) 2_455 .
O3 Ba3 O4 C48 -16.8(8) . .
O9 Ba3 O4 C48 -117.6(8) 10_454 .
O3 Ba3 O4 C48 157.9(8) 2_455 .
O2W Ba3 O4 C48 -43.1(9) 2_455 .
O9 Ba3 O4 C48 106.2(8) 9_454 .
O2W Ba3 O4 C48 58.1(9) . .
O4 Ba3 O4 C48 170.5(9) 2_455 .
C48 Ba3 O4 C48 172.0(6) 2_455 .
Ba2 Ba3 O4 C48 173.4(9) 9_454 .
Ba3 Ba3 O4 Ba2 -80.2(16) 2_455 9_454
O3 Ba3 O4 Ba2 169.8(7) . 9_454
O9 Ba3 O4 Ba2 69.0(3) 10_454 9_454
O3 Ba3 O4 Ba2 -15.5(6) 2_455 9_454
O2W Ba3 O4 Ba2 143.5(4) 2_455 9_454
O9 Ba3 O4 Ba2 -67.2(3) 9_454 9_454
O2W Ba3 O4 Ba2 -115.4(6) . 9_454
O4 Ba3 O4 Ba2 -2.90(12) 2_455 9_454
C48 Ba3 O4 Ba2 -173.4(9) . 9_454
C48 Ba3 O4 Ba2 -1.4(4) 2_455 9_454
Ba3 Ba3 O4 Na2 -179(100) 2_455 .
O3 Ba3 O4 Na2 70.7(5) . .
O9 Ba3 O4 Na2 -30.1(3) 10_454 .
O3 Ba3 O4 Na2 -114.6(5) 2_455 .
O2W Ba3 O4 Na2 44.4(5) 2_455 .
O9 Ba3 O4 Na2 -166.2(4) 9_454 .
O2W Ba3 O4 Na2 145.6(5) . .
O4 Ba3 O4 Na2 -102.0(4) 2_455 .
C48 Ba3 O4 Na2 87.5(7) . .
C48 Ba3 O4 Na2 -100.5(3) 2_455 .
Ba2 Ba3 O4 Na2 -99.1(4) 9_454 .
O3 Ba3 O4 Ba3 -110.0(17) . 2_455
O9 Ba3 O4 Ba3 149.2(17) 10_454 2_455
O3 Ba3 O4 Ba3 64.7(16) 2_455 2_455
O2W Ba3 O4 Ba3 -136.3(18) 2_455 2_455
O9 Ba3 O4 Ba3 13.0(16) 9_454 2_455
O2W Ba3 O4 Ba3 -35.2(15) . 2_455
O4 Ba3 O4 Ba3 77.3(16) 2_455 2_455
C48 Ba3 O4 Ba3 -93.2(18) . 2_455
C48 Ba3 O4 Ba3 78.8(16) 2_455 2_455
Ba2 Ba3 O4 Ba3 80.2(16) 9_454 2_455
C27 C28 O5 Fe2 0.4(12) . .
C29 C28 O5 Fe2 -176.0(6) . .
O1 Fe2 O5 C28 -100.6(7) . .
O6 Fe2 O5 C28 144.4(8) . .
N2 Fe2 O5 C28 63.7(10) . .
N1 Fe2 O5 C28 0.4(8) . .
C42 C41 O6 Fe2 -158.7(5) . .
C40 C41 O6 Fe2 25.8(9) . .
O1 Fe2 O6 C41 63.6(7) . .
O5 Fe2 O6 C41 177.7(6) . .
N2 Fe2 O6 C41 -36.3(6) . .
N1 Fe2 O6 C41 -97.1(7) . .
C3 C4 O7 Fe1 -175.7(7) . .
C5 C4 O7 Fe1 0.7(13) . .
O2 Fe1 O7 C4 97.1(8) . .
O8 Fe1 O7 C4 -144.5(8) . .
N4 Fe1 O7 C4 -10.6(8) . .
N3 Fe1 O7 C4 -65.7(11) . .
C20 C21 O8 Fe1 161.4(5) . .
C16 C21 O8 Fe1 -18.7(9) . .
O2 Fe1 O8 C21 -72.1(7) . .
O7 Fe1 O8 C21 179.6(6) . .
N4 Fe1 O8 C21 93.4(6) . .
N3 Fe1 O8 C21 25.5(6) . .
O10 C7 O9 Ba3 86(2) . 10_455
C1 C7 O9 Ba3 -96(2) . 10_455
Na2 C7 O9 Ba3 147.9(19) 10_455 10_455
O10 C7 O9 Na2 -61.7(16) . 10_455
C1 C7 O9 Na2 116.4(13) . 10_455
O10 C7 O9 Ba3 82(2) . 9
C1 C7 O9 Ba3 -100.4(18) . 9
Na2 C7 O9 Ba3 143.2(17) 10_455 9
O9 C7 O10 Ba2 -28(2) . .
C1 C7 O10 Ba2 153.6(8) . .
Na2 C7 O10 Ba2 -79.9(7) 10_455 .
O9 C7 O10 Na2 127.1(16) . 12_455
C1 C7 O10 Na2 -51(2) . 12_455
Na2 C7 O10 Na2 75.5(17) 10_455 12_455
O4 Ba2 O10 C7 139.2(11) 11 .
O4 Ba2 O10 C7 42.7(12) 10_455 .
O4 Ba2 O10 C7 -47.8(11) 9 .
O4 Ba2 O10 C7 -154.4(12) 12_455 .
O10 Ba2 O10 C7 -1.0(11) 2 .
O10 Ba2 O10 C7 116.1(13) 3_556 .
O10 Ba2 O10 C7 -101.4(12) 4_556 .
Na2 Ba2 O10 C7 -132.2(13) 11 .
Na2 Ba2 O10 C7 70.6(11) 10_455 .
Na2 Ba2 O10 C7 166.2(13) 12_455 .
Na2 Ba2 O10 C7 -52.0(12) 9 .
O4 Ba2 O10 Na2 -27.0(6) 11 12_455
O4 Ba2 O10 Na2 -123.5(3) 10_455 12_455
O4 Ba2 O10 Na2 146.0(4) 9 12_455
O4 Ba2 O10 Na2 39.4(3) 12_455 12_455
O10 Ba2 O10 Na2 -167.3(3) 2 12_455
O10 Ba2 O10 Na2 -50.1(3) 3_556 12_455
O10 Ba2 O10 Na2 92.3(3) 4_556 12_455
Na2 Ba2 O10 Na2 61.6(13) 11 12_455
Na2 Ba2 O10 Na2 -95.7(4) 10_455 12_455
Na2 Ba2 O10 Na2 141.79(19) 9 12_455
C25 C31 O11 Ba1 -152.4(8) . .
O12 C31 O11 Ba1 28.2(18) . .
O13 Ba1 O11 C31 -48.4(10) 14_445 .
O13 Ba1 O11 C31 43.6(10) . .
O13 Ba1 O11 C31 161.1(11) 12_455 .
O13 Ba1 O11 C31 -149.7(10) 7_545 .
O11 Ba1 O11 C31 101.3(10) 12_455 .
O11 Ba1 O11 C31 -122.3(12) 7_545 .
O11 Ba1 O11 C31 -2.1(10) 14_445 .
O11 C31 O12 Na1 -88.9(18) . .
C25 C31 O12 Na1 91.6(14) . .
O14 Na1 O12 C31 144.2(14) 14_445 .
O14 Na1 O12 C31 -3.5(13) . .
O12 Na1 O12 C31 63.4(12) 14_445 .
Na1 Na1 O12 C31 -116.6(12) 7_544 .
O14 C23 O13 Ba1 -141(5) . .
C18 C23 O13 Ba1 16(6) . .
O13 Ba1 O13 C23 138(5) 14_445 .
O13 Ba1 O13 C23 1(5) 12_455 .
O13 Ba1 O13 C23 -106(5) 7_545 .
O11 Ba1 O13 C23 -65(5) 12_455 .
O11 Ba1 O13 C23 92(5) 7_545 .
O11 Ba1 O13 C23 -146(5) 14_445 .
O11 Ba1 O13 C23 65(5) . .
O13 C23 O14 Na1 2.5(17) . .
C18 C23 O14 Na1 -155.1(8) . .
O14 Na1 O14 C23 1.8(11) 14_445 .
O12 Na1 O14 C23 50.2(12) . .
O12 Na1 O14 C23 -51.7(12) 14_445 .
Na1 Na1 O14 C23 -178.2(11) 7_544 .
O9 Na2 O1W Na2 56.8(2) 10_454 3
O4 Na2 O1W Na2 -5.0(3) . 3
O10 Na2 O1W Na2 -39.7(5) 12_455 3
C7 Na2 O1W Na2 57.7(4) 10_454 3
Ba2 Na2 O1W Na2 0.0 9_454 3
Ba3 Na2 O1W Na2 43.4(4) . 3
O3 Ba3 O2W Ba3 94(3) . 2_455
O9 Ba3 O2W Ba3 -143(3) 10_454 2_455
O3 Ba3 O2W Ba3 -69(2) 2_455 2_455
O2W Ba3 O2W Ba3 169(3) 2_455 2_455
O9 Ba3 O2W Ba3 5(2) 9_454 2_455
O4 Ba3 O2W Ba3 48(2) . 2_455
O4 Ba3 O2W Ba3 -49(2) 2_455 2_455
C48 Ba3 O2W Ba3 70(2) . 2_455
C48 Ba3 O2W Ba3 -66(2) 2_455 2_455
Ba2 Ba3 O2W Ba3 -9(2) 9_454 2_455
Ba3 Ba3 O2W Ba3 -170(2) 2_455 4_454
O3 Ba3 O2W Ba3 -76.0(5) . 4_454
O9 Ba3 O2W Ba3 46.6(12) 10_454 4_454
O3 Ba3 O2W Ba3 120.6(4) 2_455 4_454
O2W Ba3 O2W Ba3 -1.1(3) 2_455 4_454
O9 Ba3 O2W Ba3 -165.7(2) 9_454 4_454
O4 Ba3 O2W Ba3 -122.1(5) . 4_454
O4 Ba3 O2W Ba3 140.6(3) 2_455 4_454
C48 Ba3 O2W Ba3 -100.0(4) . 4_454
C48 Ba3 O2W Ba3 123.7(2) 2_455 4_454
Ba2 Ba3 O2W Ba3 -179.66(8) 9_454 4_454
Ba3 Ba3 O2W Ba3 -169(3) 2_455 3_554
O3 Ba3 O2W Ba3 -74.9(4) . 3_554
O9 Ba3 O2W Ba3 47.7(11) 10_454 3_554
O3 Ba3 O2W Ba3 121.7(4) 2_455 3_554
O2W Ba3 O2W Ba3 0.0 2_455 3_554
O9 Ba3 O2W Ba3 -164.6(3) 9_454 3_554
O4 Ba3 O2W Ba3 -121.0(5) . 3_554
O4 Ba3 O2W Ba3 141.7(4) 2_455 3_554
C48 Ba3 O2W Ba3 -98.9(4) . 3_554
C48 Ba3 O2W Ba3 124.8(3) 2_455 3_554
Ba2 Ba3 O2W Ba3 -178.6(3) 9_454 3_554

loop_
_platon_squeeze_void_nr
_platon_squeeze_void_average_x
_platon_squeeze_void_average_y
_platon_squeeze_void_average_z
_platon_squeeze_void_volume
_platon_squeeze_void_count_electrons
_platon_squeeze_void_content
1 0.000 0.055 0.000 53 13 ' '
2 0.000 0.250 0.003 1196 195 ' '
3 0.000 0.445 0.500 53 13 ' '
4 0.000 0.555 0.500 53 13 ' '
5 0.000 0.750 0.479 1196 195 ' '
6 0.000 0.945 0.000 53 13 ' '
7 0.250 0.000 0.081 1050 155 ' '
8 0.250 0.500 0.544 1050 155 ' '
9 0.250 0.194 0.750 40 12 ' '
10 0.250 0.306 0.750 40 12 ' '
11 0.250 0.694 0.250 40 12 ' '
12 0.250 0.806 0.250 40 12 ' '
13 0.500 0.250 0.702 1196 195 ' '
14 0.500 0.750 0.202 1196 195 ' '
